data_4322780
loop_
_publ_author_name
'Jian-Yu Zheng'
'Katsuaki Konishi'
'Takuzo Aida'

_publ_section_title
;
 Crystallographic Studies of Organosilicon Porphyrins: Stereoelectronic
 Effects of Axial Groups on the Nonplanarity of the Porphyrin Ring
;
_journal_name_full 'Inorganic Chemistry'
_journal_page_first 2591
_journal_page_last 2594
_journal_paper_doi 10.1021/ic971266i
_journal_volume 37
_journal_year 1998
_chemical_compound_source 'Aida laboratory'
_chemical_formula_sum 'C52 H50 N4 Si3'
_chemical_formula_weight 815.30
_space_group_IT_number 15
_symmetry_cell_setting monoclinic
_symmetry_space_group_name_Hall '-C 2yc'
_symmetry_space_group_name_H-M 'C 1 2/c 1'
_atom_type_scat_source 'International Tables (1974)'
_cell_angle_alpha 90.000000(0)
_cell_angle_beta 100.03(2)
_cell_angle_gamma 90.000000(0)
_cell_formula_units_Z 4
_cell_length_a 12.104(3)
_cell_length_b 18.381(4)
_cell_length_c 20.850(4)
_cell_measurement_reflns_used 20
_cell_measurement_temperature 298
_cell_measurement_theta_max 30
_cell_measurement_theta_min 1.5
_cell_volume 4567.9(18)
_computing_cell_refinement 'MXC(MAC Science)'
_computing_data_collection 'MXC(MAC Science)'
_computing_data_reduction Crystan
_computing_molecular_graphics Crystan
_computing_publication_material Crystan
_computing_structure_refinement Crystan
_computing_structure_solution Crystan
_diffrn_measurement_device 'Mac Science MXC18'
_diffrn_measurement_method theta/2theta
_diffrn_orient_matrix_type standard
_diffrn_orient_matrix_UB_11 -0.01687
_diffrn_orient_matrix_UB_12 -0.03532
_diffrn_orient_matrix_UB_13 0.05092
_diffrn_orient_matrix_UB_21 0.04431
_diffrn_orient_matrix_UB_22 -0.02223
_diffrn_orient_matrix_UB_23 0.01935
_diffrn_orient_matrix_UB_31 0.01118
_diffrn_orient_matrix_UB_32 0.03489
_diffrn_orient_matrix_UB_33 0.06379
_diffrn_radiation_type 'Cu K-alpha'
_diffrn_radiation_wavelength 1.54178
_diffrn_reflns_av_R_equivalents 0.028
_diffrn_reflns_limit_h_max 14
_diffrn_reflns_limit_h_min 0
_diffrn_reflns_limit_k_max 0
_diffrn_reflns_limit_k_min -21
_diffrn_reflns_limit_l_max 23
_diffrn_reflns_limit_l_min -24
_diffrn_reflns_number 4225
_diffrn_reflns_theta_max 51.32
_exptl_absorpt_coefficient_mu 12.446
_exptl_absorpt_correction_type none
_exptl_crystal_colour 'dark green'
_exptl_crystal_density_diffrn 1.185
_exptl_crystal_density_meas 1.190
_exptl_crystal_description Cube
_exptl_crystal_size_max 0.8
_exptl_crystal_size_mid 0.7
_exptl_crystal_size_min 0.6
_refine_diff_density_max 2.36
_refine_diff_density_min -0.85
_refine_ls_extinction_method None
_refine_ls_goodness_of_fit_obs 2.680
_refine_ls_hydrogen_treatment noref
_refine_ls_number_parameters 268
_refine_ls_number_reflns 3159
_refine_ls_R_factor_obs 0.109
_refine_ls_shift/esd_max 0.0395
_refine_ls_shift/esd_mean 0.0054
_refine_ls_structure_factor_coef F
_refine_ls_weighting_scheme 'Count statistics'
_refine_ls_wR_factor_obs 0.137
_reflns_number_observed 3159
_reflns_number_total 3602
_reflns_observed_criterion refl_observed_if_I_>_2.00_sigma(I)
_cod_data_source_file ic971266i_1.cif
_cod_data_source_block Si(TPP)(CH2(CH3)3)2
_cod_original_cell_volume 4568(2)
_cod_original_sg_symbol_H-M 'C 2/c '
_cod_database_code 4322780

loop_
_symmetry_equiv_pos_as_xyz
+X,+Y,+Z
-X,-Y,-Z
-X+0.5,-Y+0.5,-Z
+X+0.5,+Y+0.5,+Z
-X,+Y,-Z+0.5
+X,-Y,+Z+0.5
+X+0.5,-Y+0.5,+Z+0.5
-X+0.5,+Y+0.5,-Z+0.5

loop_
_atom_site_aniso_label
_atom_site_aniso_U_11
_atom_site_aniso_U_22
_atom_site_aniso_U_33
_atom_site_aniso_U_12
_atom_site_aniso_U_13
_atom_site_aniso_U_23
Si1 0.032(1) 0.021(1) 0.030(1) 0.000 0.012(1) 0.000
Si2 0.036(1) 0.035(1) 0.043(1) 0.001(1) 0.008(1) -0.002(1)
N3 0.038(3) 0.026(3) 0.033(3) 0.000 0.015(3) 0.000
N4 0.036(2) 0.025(2) 0.032(2) 0.001(1) 0.015(2) 0.001(1)
N5 0.037(3) 0.023(3) 0.031(3) 0.000 0.012(3) 0.000
C6 0.042(3) 0.031(3) 0.036(3) -0.002(2) 0.016(2) 0.002(2)
C7 0.037(3) 0.027(3) 0.037(3) -0.002(2) 0.011(2) -0.001(2)
C8 0.041(3) 0.032(3) 0.033(3) 0.003(2) 0.015(2) 0.001(2)
C9 0.039(3) 0.028(3) 0.034(3) 0.001(2) 0.011(2) -0.001(2)
C10 0.045(3) 0.032(3) 0.036(3) 0.000(2) 0.018(2) -0.002(2)
C11 0.039(3) 0.031(3) 0.031(3) 0.002(2) 0.012(2) -0.002(2)
C12 0.051(3) 0.025(3) 0.041(3) 0.001(2) 0.012(2) 0.003(2)
C13 0.049(3) 0.024(3) 0.042(3) 0.002(2) 0.012(2) -0.007(2)
C14 0.063(4) 0.038(3) 0.047(3) 0.003(3) 0.035(3) 0.001(2)
C15 0.040(3) 0.032(3) 0.037(3) -0.003(2) 0.014(2) 0.005(2)
C16 0.040(3) 0.026(3) 0.035(3) -0.002(2) 0.012(2) 0.001(2)
C17 0.051(3) 0.033(3) 0.041(3) -0.001(2) 0.019(3) 0.005(2)
C18 0.063(4) 0.040(3) 0.048(3) -0.001(3) 0.033(3) 0.004(3)
C19 0.060(4) 0.053(4) 0.048(3) 0.013(3) 0.011(3) -0.007(3)
C20 0.061(4) 0.061(4) 0.038(3) 0.010(3) 0.012(3) -0.009(3)
C21 0.094(6) 0.041(3) 0.063(4) -0.008(4) 0.042(4) 0.009(3)
C22 0.088(5) 0.037(3) 0.058(4) 0.003(3) 0.038(4) -0.011(3)
C23 0.081(5) 0.064(4) 0.044(3) 0.001(4) 0.019(3) -0.018(3)
C24 0.056(4) 0.068(5) 0.053(4) 0.002(3) 0.006(3) 0.001(3)
C25 0.070(4) 0.050(4) 0.069(4) 0.025(3) 0.027(4) -0.003(3)
C26 0.070(4) 0.079(5) 0.053(4) -0.030(4) 0.003(3) 0.018(3)
C27 0.051(4) 0.067(4) 0.083(5) -0.012(3) 0.016(3) 0.013(4)
C28 0.048(4) 0.071(5) 0.090(5) 0.016(3) 0.006(4) -0.031(4)
C29 0.078(5) 0.077(5) 0.071(5) -0.041(4) 0.014(4) 0.015(4)
C30 0.077(6) 0.096(6) 0.096(6) 0.010(5) 0.019(5) 0.061(5)
C31 0.055(4) 0.095(6) 0.078(5) -0.012(4) 0.007(4) 0.050(4)

loop_
_atom_site_label
_atom_site_fract_x
_atom_site_fract_y
_atom_site_fract_z
_atom_site_U_iso_or_equiv
_atom_site_occupancy
_atom_site_thermal_displace_type
Si1 1.00000 0.16341(8) 0.25000 0.0274(5) 0.500 Uij
Si2 0.71319(13) 0.16635(7) 0.18907(8) 0.0382(7) 1.000 Uij
N3 1.0000 0.0542(3) 0.2500 0.032(1) 0.500 Uij
N4 0.9142(4) 0.1629(2) 0.3250(2) 0.031(2) 1.000 Uij
N5 1.0000 0.2720(3) 0.2500 0.031(1) 0.500 Uij
C6 0.8846(5) 0.1033(3) 0.3576(3) 0.036(2) 1.000 Uij
C7 0.8662(5) 0.1637(2) 0.1845(3) 0.034(2) 1.000 Uij
C8 0.8857(4) 0.2228(3) 0.3581(3) 0.035(2) 1.000 Uij
C9 0.9570(4) 0.3173(3) 0.2925(3) 0.034(2) 1.000 Uij
C10 0.8655(5) 0.3534(3) 0.3850(3) 0.037(3) 1.000 Uij
C11 0.9042(4) 0.2957(3) 0.3435(2) 0.034(2) 1.000 Uij
C12 0.9730(5) -0.0655(3) 0.2756(3) 0.039(3) 1.000 Uij
C13 0.9745(5) 0.3921(3) 0.2759(3) 0.038(2) 1.000 Uij
C14 0.8317(5) 0.1992(3) 0.4105(3) 0.048(3) 1.000 Uij
C15 0.9029(4) 0.0308(3) 0.3428(3) 0.036(2) 1.000 Uij
C16 0.9564(4) 0.0093(3) 0.2922(2) 0.034(2) 1.000 Uij
C17 0.8628(5) -0.0274(3) 0.3837(3) 0.041(3) 1.000 Uij
C18 0.8313(5) 0.1263(3) 0.4100(3) 0.050(3) 1.000 Uij
C19 0.7746(6) 0.3964(4) 0.3610(3) 0.054(3) 1.000 Uij
C20 0.9227(6) 0.3666(4) 0.4472(3) 0.053(3) 1.000 Uij
C21 0.7896(7) -0.1390(3) 0.4563(4) 0.065(4) 1.000 Uij
C22 0.7986(7) 0.4653(3) 0.4593(3) 0.060(4) 1.000 Uij
C23 0.8892(7) 0.4227(4) 0.4846(3) 0.063(4) 1.000 Uij
C24 0.6333(7) 0.1659(3) 0.1041(4) 0.060(3) 1.000 Uij
C25 0.7400(6) 0.4518(4) 0.3974(4) 0.063(4) 1.000 Uij
C26 0.7570(7) -0.0552(4) 0.3697(3) 0.068(4) 1.000 Uij
C27 0.6635(6) 0.0861(4) 0.2309(4) 0.068(4) 1.000 Uij
C28 0.6697(6) 0.2504(4) 0.2277(4) 0.071(4) 1.000 Uij
C29 0.7207(7) -0.1106(5) 0.4045(4) 0.076(5) 1.000 Uij
C30 0.8959(8) -0.1126(5) 0.4726(5) 0.091(6) 1.000 Uij
C31 0.9317(6) -0.0577(5) 0.4358(4) 0.077(4) 1.000 Uij
H14 0.80075 0.23005 0.44006 0.049 1.000 Uiso
H18 0.80226 0.09504 0.44007 0.051 1.000 Uiso
H27A 0.58507 0.08759 0.23364 0.067 1.000 Uiso
H27B 0.70587 0.08239 0.27424 0.067 1.000 Uiso
H27C 0.67737 0.04369 0.20664 0.067 1.000 Uiso
H24A 0.55486 0.16738 0.10677 0.062 1.000 Uiso
H24B 0.65006 0.12248 0.08207 0.062 1.000 Uiso
H24C 0.65316 0.20738 0.08057 0.062 1.000 Uiso
H28A 0.59135 0.25193 0.23037 0.069 1.000 Uiso
H28B 0.68645 0.29083 0.20177 0.069 1.000 Uiso
H28C 0.71225 0.25523 0.27087 0.069 1.000 Uiso
H7A 0.87647 0.20720 0.16066 0.034 1.000 Uiso
H20 0.98555 0.33648 0.46488 0.054 1.000 Uiso
H23 0.93056 0.43218 0.52738 0.064 1.000 Uiso
H22 0.77535 0.50388 0.48496 0.060 1.000 Uiso
H25 0.67670 0.48141 0.37972 0.061 1.000 Uiso
H19 0.73295 0.38669 0.31828 0.051 1.000 Uiso
H26 0.70535 -0.03418 0.33440 0.064 1.000 Uiso
H31 1.00691 -0.03969 0.44747 0.075 1.000 Uiso
H29 0.64617 -0.12957 0.39201 0.075 1.000 Uiso
H21 0.76462 -0.17788 0.48101 0.066 1.000 Uiso
H30 0.94581 -0.13189 0.50959 0.091 1.000 Uiso
H7B 0.87777 0.12210 0.15856 0.034 1.000 Uiso
H13 0.94550 0.43290 0.29636 0.039 1.000 Uiso
H12 0.95694 -0.11474 0.28655 0.039 1.000 Uiso

loop_
_geom_angle_atom_site_label_1
_geom_angle_atom_site_label_2
_geom_angle_atom_site_label_3
_geom_angle
_geom_angle_site_symmetry_1
_geom_angle_site_symmetry_2
_geom_angle_site_symmetry_3
_geom_angle_publ_flag
N3 Si1 N4 89.7(2) . . . yes
N3 Si1 N4 89.7(2) . . 5_755 yes
N3 Si1 N5 180.0 . . . yes
N3 Si1 N5 180.0 . . 5_755 yes
N3 Si1 C7 90.2(2) . . . yes
N3 Si1 C7 90.2(2) . . 5_755 yes
N3 Si1 N4 89.7(2) 5_755 . . yes
N3 Si1 N4 89.7(2) 5_755 . 5_755 yes
N3 Si1 N5 180.0 5_755 . . yes
N3 Si1 N5 180.0 5_755 . 5_755 yes
N3 Si1 C7 90.2(2) 5_755 . . yes
N3 Si1 C7 90.2(2) 5_755 . 5_755 yes
N4 Si1 N4 179.5(2) . . 5_755 yes
N4 Si1 N5 90.3(2) . . . yes
N4 Si1 N5 90.3(2) . . 5_755 yes
N4 Si1 C7 93.8(3) . . . yes
N4 Si1 C7 86.2(3) . . 5_755 yes
N4 Si1 N5 90.3(2) 5_755 . . yes
N4 Si1 N5 90.3(2) 5_755 . 5_755 yes
N4 Si1 C7 86.2(3) 5_755 . . yes
N4 Si1 C7 93.8(3) 5_755 . 5_755 yes
N5 Si1 C7 89.8(2) . . . yes
N5 Si1 C7 89.8(2) . . 5_755 yes
N5 Si1 C7 89.8(2) 5_755 . . yes
N5 Si1 C7 89.8(2) 5_755 . 5_755 yes
C7 Si1 C7 179.7(2) . . 5_755 yes
C7 Si2 C24 107.8(4) . . . yes
C7 Si2 C27 114.0(3) . . . yes
C7 Si2 C28 113.6(3) . . . yes
C24 Si2 C27 106.5(4) . . . yes
C24 Si2 C28 106.0(4) . . . yes
C27 Si2 C28 108.4(4) . . . yes
Si1 N3 C16 126.8(3) . . . yes
Si1 N3 C16 126.8(3) . . 5_755 yes
Si1 N3 C16 126.8(3) 5_755 . . yes
Si1 N3 C16 126.8(3) 5_755 . 5_755 yes
C16 N3 C16 106.3(5) . . 5_755 yes
Si1 N4 C6 127.0(4) . . . yes
Si1 N4 C8 126.3(4) . . . yes
Si1 N4 C6 127.0(4) 5_755 . . yes
Si1 N4 C8 126.3(4) 5_755 . . yes
C6 N4 C8 106.3(5) . . . yes
Si1 N5 C9 127.0(3) . . . yes
Si1 N5 C9 127.0(3) . . 5_755 yes
Si1 N5 C9 127.0(3) 5_755 . . yes
Si1 N5 C9 127.0(3) 5_755 . 5_755 yes
C9 N5 C9 105.9(5) . . 5_755 yes
N4 C6 C15 126.1(5) . . . yes
N4 C6 C18 109.6(5) . . . yes
C15 C6 C18 124.3(5) . . . yes
Si1 C7 Si2 132.9(4) . . . yes
Si1 C7 Si2 132.9(4) 5_755 . . yes
N4 C8 C11 126.4(5) . . . yes
N4 C8 C14 109.1(5) . . . yes
C11 C8 C14 124.5(5) . . . yes
N5 C9 C11 126.4(5) . . . yes
N5 C9 C13 109.4(5) . . . yes
N5 C9 C11 126.4(5) 5_755 . . yes
N5 C9 C13 109.4(5) 5_755 . . yes
C11 C9 C13 124.1(5) . . . yes
C11 C10 C19 120.6(5) . . . yes
C11 C10 C20 120.8(6) . . . yes
C19 C10 C20 118.6(6) . . . yes
C8 C11 C9 123.4(5) . . . yes
C8 C11 C10 118.3(5) . . . yes
C9 C11 C10 118.2(5) . . . yes
C12 C12 C16 107.3(5) 5_755 . . yes
C9 C13 C13 107.6(5) . . 5_755 yes
C8 C14 C18 107.4(6) . . . yes
C6 C15 C16 123.6(5) . . . yes
C6 C15 C17 118.5(5) . . . yes
C16 C15 C17 117.9(5) . . . yes
N3 C16 C12 109.5(5) . . . yes
N3 C16 C15 126.6(5) . . . yes
N3 C16 C12 109.5(5) 5_755 . . yes
N3 C16 C15 126.6(5) 5_755 . . yes
C12 C16 C15 123.9(5) . . . yes
C15 C17 C26 122.1(6) . . . yes
C15 C17 C31 121.9(6) . . . yes
C26 C17 C31 116.0(7) . . . yes
C6 C18 C14 107.5(6) . . . yes
C10 C19 C25 121.6(7) . . . yes
C10 C20 C23 120.5(6) . . . yes
C29 C21 C30 119.2(8) . . . yes
C23 C22 C25 120.1(7) . . . yes
C20 C23 C22 119.8(7) . . . yes
C19 C25 C22 119.4(7) . . . yes
C17 C26 C29 122.9(7) . . . yes
C21 C29 C26 120.1(8) . . . yes
C21 C30 C31 119.7(9) . . . yes
C17 C31 C30 122.1(8) . . . yes

loop_
_geom_bond_atom_site_label_1
_geom_bond_atom_site_label_2
_geom_bond_distance
_geom_bond_site_symmetry_1
_geom_bond_site_symmetry_2
_geom_bond_publ_flag
Si1 N3 2.007(6) . . yes
Si1 N3 2.007(6) . 5_755 yes
Si1 N4 2.022(5) . . yes
Si1 N4 2.022(5) . 5_755 yes
Si1 N5 1.997(6) . . yes
Si1 N5 1.997(6) . 5_755 yes
Si1 C7 1.929(6) . . yes
Si1 C7 1.929(6) . 5_755 yes
Si2 C7 1.871(6) . . yes
Si2 C24 1.865(8) . . yes
Si2 C27 1.866(8) . . yes
Si2 C28 1.860(8) . . yes
N3 C16 1.377(6) . . yes
N3 C16 1.377(6) . 5_755 yes
N4 C6 1.370(7) . . yes
N4 C8 1.376(7) . . yes
N5 C9 1.381(7) . . yes
N5 C9 1.381(7) . 5_755 yes
C6 C15 1.395(8) . . yes
C6 C18 1.426(8) . . yes
C8 C11 1.400(8) . . yes
C8 C14 1.434(8) . . yes
C9 C11 1.391(8) . . yes
C9 C13 1.443(8) . . yes
C10 C11 1.494(8) . . yes
C10 C19 1.377(9) . . yes
C10 C20 1.381(9) . . yes
C12 C12 1.347(8) . 5_755 yes
C12 C16 1.440(7) . . yes
C13 C13 1.333(8) . 5_755 yes
C14 C18 1.340(9) . . yes
C15 C16 1.388(8) . . yes
C15 C17 1.500(8) . . yes
C17 C26 1.362(10) . . yes
C17 C31 1.367(10) . . yes
C19 C25 1.379(10) . . yes
C20 C23 1.395(10) . . yes
C21 C29 1.350(12) . . yes
C21 C30 1.361(13) . . yes
C22 C23 1.376(11) . . yes
C22 C25 1.381(11) . . yes
C26 C29 1.367(12) . . yes
C30 C31 1.382(13) . . yes
